data_2013405
loop_
_publ_author_name
' Philip J Cox'
' Marcel Jaspars '
' Yashodharan Kumarasamy '
' Lutfun Nahar '
'Satyajit D. Sarker'
'Mohammad Shoeb'

_publ_section_title
;
 A mixed crystal of imperatorin and phellopterin, with
 C---H&#x00B7;&#x00B7;&#x00B7;O, C---H&#x00B7;&#x00B7;&#x00B7;\p and
 \p--\p interactions
;
_journal_issue 9
_journal_name_full 'Acta Crystallographica Section C'
_journal_page_first o520
_journal_page_last o522
_journal_paper_doi 10.1107/S0108270103012459
_journal_volume 59
_journal_year 2003
_chemical_formula_iupac '0.926C16 H14 O4, 0.074C17 H16 O5'
_chemical_formula_moiety '0.926C16 H14 O4, 0.074C17 H16 O5'
_chemical_formula_sum 'C16.08 H14.15 O4.08'
_chemical_formula_weight 272.69
_chemical_name_common 'Imperatorin, Phellopterin'
_chemical_name_systematic
;
8-(3-methylbut-2-enyloxy)furo[3,2-g]chromen-7-one
5-methoxy-8-(3-methylbut-2-enyloxy)furo[3,2-g]chromen-7-one (0.93/0.07)
;
_space_group_IT_number 2
_symmetry_cell_setting triclinic
_symmetry_space_group_name_Hall '-P 1'
_symmetry_space_group_name_H-M 'P -1'
_atom_sites_solution_hydrogens geom
_atom_sites_solution_primary direct
_atom_sites_solution_secondary difmap
_audit_creation_method SHELXL-97
_cell_angle_alpha 64.1855(18)
_cell_angle_beta 89.6613(16)
_cell_angle_gamma 83.484(2)
_cell_formula_units_Z 4
_cell_length_a 11.0551(4)
_cell_length_b 11.7236(4)
_cell_length_c 11.8718(5)
_cell_measurement_reflns_used 18828
_cell_measurement_temperature 120(2)
_cell_measurement_theta_max 27.48
_cell_measurement_theta_min 2.91
_cell_volume 1374.53(9)
_computing_cell_refinement 'DENZO and COLLECT'
_computing_data_collection
;
DENZO (Otwinowski & Minor, 1997), COLLECT (Hooft, 1998)
;
_computing_data_reduction 'DENZO and COLLECT'
_computing_molecular_graphics 'ORTEP-3 (Farrugia, 1997)'
_computing_structure_refinement 'SHELXL97 (Sheldrick, 1997)'
_computing_structure_solution 'SIR97 (Altomare et al.,1999)'
_diffrn_ambient_temperature 120(2)
_diffrn_detector_area_resol_mean 9.091
_diffrn_measured_fraction_theta_full 0.994
_diffrn_measured_fraction_theta_max 0.994
_diffrn_measurement_device_type
;
Enraf Nonius KappaCCD area detector
;
_diffrn_measurement_method
;
\f and \w scans to fill Ewald sphere
;
_diffrn_radiation_monochromator graphite
_diffrn_radiation_source
;
Enraf Nonius FR591 rotating anode
;
_diffrn_radiation_type MoK\a
_diffrn_radiation_wavelength 0.71073
_diffrn_reflns_av_R_equivalents 0.115
_diffrn_reflns_av_sigmaI/netI 0.121
_diffrn_reflns_limit_h_max 14
_diffrn_reflns_limit_h_min -14
_diffrn_reflns_limit_k_max 15
_diffrn_reflns_limit_k_min -15
_diffrn_reflns_limit_l_max 15
_diffrn_reflns_limit_l_min -15
_diffrn_reflns_number 24271
_diffrn_reflns_theta_full 27.50
_diffrn_reflns_theta_max 27.50
_diffrn_reflns_theta_min 3.27
_diffrn_standards_decay_% 0
_diffrn_standards_number 0
_exptl_absorpt_coefficient_mu 0.095
_exptl_absorpt_correction_T_max 1.000
_exptl_absorpt_correction_T_min 0.977
_exptl_absorpt_correction_type multi-scan
_exptl_absorpt_process_details '(SORTAV; Blessing, 1995, 1997)'
_exptl_crystal_colour colourless
_exptl_crystal_density_diffrn 1.317
_exptl_crystal_density_method 'not measured'
_exptl_crystal_description needle
_exptl_crystal_F_000 572
_exptl_crystal_size_max 0.28
_exptl_crystal_size_mid 0.04
_exptl_crystal_size_min 0.03
_refine_diff_density_max 0.327
_refine_diff_density_min -0.309
_refine_ls_extinction_coef 0.018(3)
_refine_ls_extinction_expression Fc^*^=kFc[1+0.001xFc^2^\l^3^/sin(2\q)]^-1/4^
_refine_ls_extinction_method SHELXL97
_refine_ls_goodness_of_fit_ref 1.048
_refine_ls_hydrogen_treatment mixed
_refine_ls_matrix_type full
_refine_ls_number_parameters 380
_refine_ls_number_reflns 6279
_refine_ls_number_restraints 5
_refine_ls_restrained_S_all 1.052
_refine_ls_R_factor_all 0.1638
_refine_ls_R_factor_gt 0.0838
_refine_ls_shift/su_max 0.001
_refine_ls_shift/su_mean 0.000
_refine_ls_structure_factor_coef Fsqd
_refine_ls_weighting_details 'calc w=1/[\s^2^(Fo^2^)+(0.0419P)^2^+1.433P] where P=(Fo^2^+2Fc^2^)/3'
_refine_ls_weighting_scheme calc
_refine_ls_wR_factor_gt 0.1535
_refine_ls_wR_factor_ref 0.1813
_reflns_number_gt 3538
_reflns_number_total 6279
_reflns_threshold_expression I>2\s(I)
_cod_data_source_file bm1534.cif
_cod_data_source_block I
_cod_depositor_comments
;
The following automatic conversions were performed:
'_symmetry_cell_setting' value 'Triclinic' changed to 'triclinic'
according to '/home/saulius/struct/CIF-dictionaries/cif_core.dic'
dictionary named 'cif_core.dic' version 2.4.1 from
2010-06-29.

'_geom_bond_publ_flag' value 'N' changed to 'n' according to
'/home/saulius/struct/CIF-dictionaries/cif_core.dic' dictionary named
'cif_core.dic' version 2.4.1 from 2010-06-29 (73
times).

'_geom_bond_publ_flag' value 'Y' changed to 'y' according to
'/home/saulius/struct/CIF-dictionaries/cif_core.dic' dictionary named
'cif_core.dic' version 2.4.1 from 2010-06-29 (4 times).

Automatic conversion script
Id: cif_fix_enum 1527 2010-12-29 10:47:43Z saulius 

The following automatic conversions were performed:

'_symmetry_cell_setting' value 'Triclinic' changed to 'triclinic'
according to /home/saulius/struct/CIF-dictionaries/cif_core.dic
dictionary named 'cif_core.dic' version 2.4.1 from
2010-06-29.

'_geom_bond_publ_flag' value 'N' changed to 'n'
according to /home/saulius/struct/CIF-dictionaries/cif_core.dic
dictionary named 'cif_core.dic' version 2.4.1 from 2010-06-29 (73
times).

'_geom_bond_publ_flag' value 'Y' changed to 'y' according to
/home/saulius/struct/CIF-dictionaries/cif_core.dic dictionary named
'cif_core.dic' version 2.4.1 from 2010-06-29 (4
times).

'_geom_angle_publ_flag' value 'N' changed to 'n' according
to /home/saulius/struct/CIF-dictionaries/cif_core.dic dictionary
named 'cif_core.dic' version 2.4.1 from 2010-06-29 (125
times).

'_geom_angle_publ_flag' value 'Y' changed to 'y' according
to /home/saulius/struct/CIF-dictionaries/cif_core.dic dictionary
named 'cif_core.dic' version 2.4.1 from 2010-06-29 (4
times).

'_geom_torsion_publ_flag' value 'N' changed to 'n' according
to /home/saulius/struct/CIF-dictionaries/cif_core.dic dictionary
named 'cif_core.dic' version 2.4.1 from 2010-06-29 (86
times).

'_geom_torsion_publ_flag' value 'Y' changed to 'y' according
to /home/saulius/struct/CIF-dictionaries/cif_core.dic dictionary
named 'cif_core.dic' version 2.4.1 from 2010-06-29 (2 times).

Automatic conversion script
Id: cif_fix_values 1715 2011-07-08 13:25:40Z adriana 
;
_cod_database_code 2013405
_cod_database_fobs_code 2013405

loop_
_symmetry_equiv_pos_as_xyz
'x, y, z'
'-x, -y, -z'

loop_
_atom_site_label
_atom_site_fract_x
_atom_site_fract_y
_atom_site_fract_z
_atom_site_U_iso_or_equiv
_atom_site_adp_type
_atom_site_calc_flag
_atom_site_refinement_flags
_atom_site_occupancy
_atom_site_disorder_assembly
_atom_site_disorder_group
_atom_site_type_symbol
O1A 1.13925(18) 0.6947(2) 0.4713(2) 0.0367(6) Uani d . 1 . . O
O2A 0.51082(18) 0.6718(2) 0.4648(2) 0.0389(6) Uani d . 1 . . O
O3A 0.70783(17) 0.68416(19) 0.46151(18) 0.0264(5) Uani d . 1 . . O
O4A 0.90161(18) 0.7372(2) 0.56338(19) 0.0325(5) Uani d . 1 . . O
O5A 0.9711(15) 0.5223(13) 0.2425(14) 0.037(6) Uiso d PD 0.148(7) . . O
C1A 1.2290(3) 0.6597(3) 0.4051(3) 0.0392(9) Uani d . 1 . . C
H1A 1.3136 0.6629 0.4153 0.047 Uiso calc R 1 . . H
C2A 1.1829(3) 0.6213(3) 0.3265(3) 0.0376(8) Uani d . 1 . . C
H2A 1.2272 0.5934 0.2724 0.045 Uiso calc R 1 . . H
C3A 0.9542(3) 0.6016(3) 0.2874(3) 0.0314(7) Uani d D 1 . . C
H3A 0.967(4) 0.569(4) 0.228(3) 0.038 Uiso d PD 0.852(7) . . H
C4A 0.7307(3) 0.5895(3) 0.2838(3) 0.0303(7) Uani d . 1 . . C
H4A 0.7379 0.5592 0.2215 0.036 Uiso calc R 1 . . H
C5A 0.6211(3) 0.6043(3) 0.3279(3) 0.0301(7) Uani d . 1 . . C
H5A 0.5523 0.5821 0.2978 0.036 Uiso calc R 1 . . H
C6A 0.6056(3) 0.6531(3) 0.4202(3) 0.0285(7) Uani d . 1 . . C
C7A 0.9185(3) 0.6953(3) 0.4723(3) 0.0267(7) Uani d . 1 . . C
C8A 0.8375(3) 0.6186(3) 0.3290(3) 0.0270(7) Uani d D 1 . . C
C9A 1.0525(3) 0.6299(3) 0.3389(3) 0.0303(7) Uani d D 1 . . C
C10A 1.0317(3) 0.6750(3) 0.4288(3) 0.0280(7) Uani d . 1 . . C
C11A 0.8217(2) 0.6653(3) 0.4199(3) 0.0253(7) Uani d . 1 . . C
C12A 0.8817(4) 0.8747(4) 0.5141(4) 0.0573(11) Uani d . 1 . . C
H12A 0.8078 0.9086 0.4573 0.069 Uiso calc R 1 . . H
H12B 0.9520 0.9121 0.4655 0.069 Uiso calc R 1 . . H
C13A 0.8668(4) 0.9101(4) 0.6184(4) 0.0514(10) Uani d . 1 . . C
H13A 0.9370 0.8928 0.6718 0.062 Uiso calc R 1 . . H
C14A 0.7661(4) 0.9635(4) 0.6458(4) 0.0581(11) Uani d . 1 . . C
C15A 0.6459(5) 0.9972(5) 0.5751(6) 0.103(2) Uani d . 1 . . C
H15A 0.6209 1.0892 0.5424 0.133 Uiso calc R 1 . . H
H15B 0.5848 0.9506 0.6311 0.133 Uiso calc R 1 . . H
H15C 0.6534 0.9738 0.5052 0.133 Uiso calc R 1 . . H
C16A 0.7636(6) 0.9902(4) 0.7575(4) 0.097(2) Uani d . 1 . . C
H16A 0.8456 0.9689 0.7975 0.127 Uiso calc R 1 . . H
H16B 0.7075 0.9385 0.8171 0.127 Uiso calc R 1 . . H
H16C 0.7360 1.0810 0.7314 0.127 Uiso calc R 1 . . H
C17A 1.0465(19) 0.580(2) 0.1392(18) 0.037(6) Uiso d PD 0.148(7) . . C
H17A 1.0277 0.6728 0.1029 0.048 Uiso calc PR 0.148(7) . . H
H17B 1.0311 0.5504 0.0755 0.048 Uiso calc PR 0.148(7) . . H
H17C 1.1325 0.5553 0.1685 0.048 Uiso calc PR 0.148(7) . . H
O1B 0.16965(19) 0.6659(2) 0.9841(2) 0.0460(7) Uani d . 1 . . O
O2B 0.8041(2) 0.6494(2) 0.9888(2) 0.0447(6) Uani d . 1 . . O
O3B 0.60398(17) 0.6584(2) 0.98392(18) 0.0280(5) Uani d . 1 . . O
O4B 0.39576(17) 0.66394(19) 1.10752(18) 0.0293(5) Uani d . 1 . . O
C1B 0.0875(3) 0.6711(4) 0.8938(4) 0.0555(11) Uani d . 1 . . C
H1B 0.0020 0.6717 0.9033 0.067 Uiso calc R 1 . . H
C2B 0.1421(3) 0.6750(4) 0.7927(4) 0.0525(11) Uani d . 1 . . C
H2B 0.1036 0.6800 0.7191 0.063 Uiso calc R 1 . . H
C3B 0.3772(3) 0.6687(3) 0.7506(3) 0.0406(9) Uani d . 1 . . C
H3B 0.3723 0.6720 0.6694 0.049 Uiso calc R 1 . . H
C4B 0.6051(3) 0.6557(3) 0.7512(3) 0.0372(8) Uani d . 1 . . C
H4B 0.6057 0.6552 0.6713 0.045 Uiso calc R 1 . . H
C5B 0.7105(3) 0.6504(3) 0.8089(3) 0.0381(8) Uani d . 1 . . C
H5B 0.7847 0.6456 0.7695 0.046 Uiso calc R 1 . . H
C6B 0.7142(3) 0.6517(3) 0.9295(3) 0.0323(7) Uani d . 1 . . C
C7B 0.3907(3) 0.6635(3) 0.9923(3) 0.0274(7) Uani d . 1 . . C
C8B 0.4907(3) 0.6621(3) 0.8080(3) 0.0307(7) Uani d . 1 . . C
C9B 0.2721(3) 0.6702(3) 0.8157(3) 0.0403(9) Uani d . 1 . . C
C10B 0.2821(3) 0.6661(3) 0.9338(3) 0.0342(8) Uani d . 1 . . C
C11B 0.4944(3) 0.6610(3) 0.9261(3) 0.0255(7) Uani d . 1 . . C
C12B 0.3967(3) 0.7931(3) 1.0973(3) 0.0342(8) Uani d . 1 . . C
H12C 0.4667 0.8311 1.0489 0.041 Uiso calc R 1 . . H
H12D 0.4066 0.7885 1.1821 0.041 Uiso calc R 1 . . H
C13B 0.2817(3) 0.8755(3) 1.0344(3) 0.0395(8) Uani d . 1 . . C
H13B 0.2115 0.8596 1.0829 0.047 Uiso calc R 1 . . H
C14B 0.2654(4) 0.9682(4) 0.9194(3) 0.0501(10) Uani d . 1 . . C
C15B 0.3647(4) 1.0117(5) 0.8287(4) 0.0776(15) Uani d . 1 . . C
H15D 0.4427 0.9619 0.8688 0.101 Uiso calc R 1 . . H
H15E 0.3696 1.1024 0.8038 0.101 Uiso calc R 1 . . H
H15F 0.3464 0.9992 0.7545 0.101 Uiso calc R 1 . . H
C16B 0.1391(4) 1.0356(5) 0.8680(4) 0.0807(16) Uani d . 1 . . C
H16D 0.0792 0.9949 0.9293 0.105 Uiso calc R 1 . . H
H16E 0.1209 1.0301 0.7899 0.105 Uiso calc R 1 . . H
H16F 0.1354 1.1255 0.8514 0.105 Uiso calc R 1 . . H

loop_
_atom_site_aniso_label
_atom_site_aniso_U_11
_atom_site_aniso_U_22
_atom_site_aniso_U_33
_atom_site_aniso_U_12
_atom_site_aniso_U_13
_atom_site_aniso_U_23
O1A 0.0246(12) 0.0465(15) 0.0331(12) -0.0117(10) -0.0015(9) -0.0103(11)
O2A 0.0227(12) 0.0588(16) 0.0436(14) -0.0054(10) 0.0021(10) -0.0299(12)
O3A 0.0194(10) 0.0354(13) 0.0264(11) -0.0054(9) -0.0001(8) -0.0149(10)
O4A 0.0320(12) 0.0389(14) 0.0283(12) -0.0115(10) 0.0005(9) -0.0144(10)
C1A 0.0204(16) 0.043(2) 0.040(2) -0.0058(14) 0.0043(14) -0.0044(17)
C2A 0.0252(17) 0.0335(19) 0.043(2) -0.0028(14) 0.0053(15) -0.0067(16)
C3A 0.0270(17) 0.0290(18) 0.039(2) -0.0054(13) 0.0076(14) -0.0150(15)
C4A 0.0308(17) 0.0341(19) 0.0304(17) -0.0034(14) -0.0012(13) -0.0182(15)
C5A 0.0246(16) 0.0375(19) 0.0306(17) -0.0050(13) -0.0046(13) -0.0167(15)
C6A 0.0194(15) 0.0344(18) 0.0288(17) -0.0034(13) -0.0032(13) -0.0112(14)
C7A 0.0267(16) 0.0294(17) 0.0227(16) -0.0066(13) 0.0014(12) -0.0094(14)
C8A 0.0259(16) 0.0242(17) 0.0298(17) -0.0038(12) 0.0014(13) -0.0106(14)
C9A 0.0242(16) 0.0260(17) 0.0334(18) -0.0041(13) 0.0040(13) -0.0061(14)
C10A 0.0195(15) 0.0293(17) 0.0276(17) -0.0082(12) -0.0042(12) -0.0042(14)
C11A 0.0190(15) 0.0290(17) 0.0231(15) -0.0032(12) -0.0011(12) -0.0070(13)
C12A 0.088(3) 0.046(2) 0.044(2) -0.014(2) 0.019(2) -0.025(2)
C13A 0.066(3) 0.047(2) 0.045(2) -0.015(2) 0.0047(19) -0.0220(19)
C14A 0.081(3) 0.037(2) 0.054(3) -0.006(2) 0.014(2) -0.018(2)
C15A 0.087(4) 0.078(4) 0.115(5) 0.023(3) -0.005(4) -0.024(3)
C16A 0.187(6) 0.049(3) 0.065(3) -0.012(3) 0.045(4) -0.034(3)
O1B 0.0221(12) 0.0541(16) 0.0683(17) 0.0001(10) -0.0060(11) -0.0338(14)
O2B 0.0286(13) 0.0629(17) 0.0421(15) -0.0086(11) 0.0034(11) -0.0218(13)
O3B 0.0244(11) 0.0382(13) 0.0235(11) -0.0042(9) 0.0001(9) -0.0153(10)
O4B 0.0264(11) 0.0329(13) 0.0275(12) -0.0014(9) 0.0026(9) -0.0129(10)
C1B 0.033(2) 0.064(3) 0.081(3) 0.0020(18) -0.016(2) -0.043(2)
C2B 0.038(2) 0.058(3) 0.064(3) -0.0021(18) -0.024(2) -0.030(2)
C3B 0.055(2) 0.037(2) 0.0312(19) -0.0020(16) -0.0154(16) -0.0169(16)
C4B 0.054(2) 0.037(2) 0.0234(17) -0.0090(16) 0.0064(15) -0.0146(15)
C5B 0.046(2) 0.038(2) 0.0312(19) -0.0130(16) 0.0156(16) -0.0137(16)
C6B 0.0267(17) 0.0352(19) 0.0315(18) -0.0040(13) 0.0064(14) -0.0113(15)
C7B 0.0285(16) 0.0239(17) 0.0284(17) -0.0017(12) -0.0009(13) -0.0104(14)
C8B 0.0376(18) 0.0272(18) 0.0268(17) -0.0035(14) -0.0027(14) -0.0114(14)
C9B 0.0365(19) 0.039(2) 0.050(2) 0.0033(15) -0.0138(16) -0.0249(18)
C10B 0.0252(17) 0.0353(19) 0.044(2) -0.0005(14) -0.0027(14) -0.0200(16)
C11B 0.0269(16) 0.0233(16) 0.0255(16) -0.0029(12) -0.0060(12) -0.0099(13)
C12B 0.0397(19) 0.037(2) 0.0310(18) -0.0039(15) 0.0005(14) -0.0199(15)
C13B 0.044(2) 0.039(2) 0.035(2) 0.0018(16) 0.0044(15) -0.0179(17)
C14B 0.056(2) 0.043(2) 0.040(2) -0.0033(18) 0.0046(18) -0.0092(18)
C15B 0.072(3) 0.072(3) 0.057(3) -0.018(2) 0.010(2) 0.004(2)
C16B 0.071(3) 0.065(3) 0.063(3) 0.015(2) -0.002(2) 0.006(2)

loop_
_atom_type_symbol
_atom_type_description
_atom_type_scat_dispersion_real
_atom_type_scat_dispersion_imag
_atom_type_scat_source
C C 0.0033 0.0016 'International Tables Vol C Tables 4.2.6.8 and 6.1.1.4'
H H 0.0000 0.0000 'International Tables Vol C Tables 4.2.6.8 and 6.1.1.4'
O O 0.0106 0.0060 'International Tables Vol C Tables 4.2.6.8 and 6.1.1.4'

loop_
_geom_angle_atom_site_label_1
_geom_angle_atom_site_label_2
_geom_angle_atom_site_label_3
_geom_angle
_geom_angle_publ_flag
C10A O1A C1A 104.7(3) n
C11A O3A C6A 121.6(2) n
C7A O4A C12A 113.3(2) n
C3A O5A C17A 104.4(13) n
C2A C1A O1A 112.3(3) n
C2A C1A H1A 123.9 n
O1A C1A H1A 123.9 n
C1A C2A C9A 107.0(3) n
C1A C2A H2A 126.5 n
C9A C2A H2A 126.5 n
O5A C3A C9A 119.7(8) n
O5A C3A C8A 116.8(8) n
C9A C3A C8A 118.7(3) n
C9A C3A H3A 120(3) n
C8A C3A H3A 121(3) n
C5A C4A C8A 121.2(3) n
C5A C4A H4A 119.4 n
C8A C4A H4A 119.4 n
C4A C5A C6A 121.2(3) n
C4A C5A H5A 119.4 n
C6A C5A H5A 119.4 n
O2A C6A O3A 115.8(3) n
O2A C6A C5A 126.6(3) n
O3A C6A C5A 117.6(3) n
O4A C7A C10A 123.4(3) n
O4A C7A C11A 121.7(3) n
C10A C7A C11A 114.9(3) n
C3A C8A C11A 119.9(3) n
C3A C8A C4A 122.9(3) n
C11A C8A C4A 117.2(3) n
C3A C9A C10A 118.9(3) n
C3A C9A C2A 135.9(3) y
C10A C9A C2A 105.1(3) n
O1A C10A C7A 124.1(3) n
O1A C10A C9A 110.9(3) n
C7A C10A C9A 125.0(3) n
O3A C11A C7A 116.3(3) n
O3A C11A C8A 121.1(2) n
C7A C11A C8A 122.6(3) n
O4A C12A C13A 109.3(3) y
O4A C12A H12A 109.8 n
C13A C12A H12A 109.8 n
O4A C12A H12B 109.8 n
C13A C12A H12B 109.8 n
H12A C12A H12B 108.3 n
C14A C13A C12A 126.9(4) n
C14A C13A H13A 116.5 n
C12A C13A H13A 116.5 n
C13A C14A C16A 121.0(5) n
C13A C14A C15A 125.1(4) n
C16A C14A C15A 113.8(5) n
C14A C15A H15A 109.5 n
C14A C15A H15B 109.5 n
H15A C15A H15B 109.5 n
C14A C15A H15C 109.5 n
H15A C15A H15C 109.5 n
H15B C15A H15C 109.5 n
C14A C16A H16A 109.5 n
C14A C16A H16B 109.5 n
H16A C16A H16B 109.5 n
C14A C16A H16C 109.5 n
H16A C16A H16C 109.5 n
H16B C16A H16C 109.5 n
O5A C17A H17A 109.5 n
O5A C17A H17B 109.5 n
H17A C17A H17B 109.5 n
O5A C17A H17C 109.5 n
H17A C17A H17C 109.5 n
H17B C17A H17C 109.5 n
C10B O1B C1B 105.3(3) n
C6B O3B C11B 121.6(2) n
C7B O4B C12B 112.0(2) n
C2B C1B O1B 112.0(3) n
C2B C1B H1B 124.0 n
O1B C1B H1B 124.0 n
C1B C2B C9B 107.1(3) n
C1B C2B H2B 126.5 n
C9B C2B H2B 126.5 n
C9B C3B C8B 118.5(3) n
C9B C3B H3B 120.7 n
C8B C3B H3B 120.7 n
C5B C4B C8B 121.0(3) n
C5B C4B H4B 119.5 n
C8B C4B H4B 119.5 n
C4B C5B C6B 121.5(3) n
C4B C5B H5B 119.2 n
C6B C5B H5B 119.2 n
O2B C6B O3B 115.8(3) n
O2B C6B C5B 126.8(3) n
O3B C6B C5B 117.4(3) n
O4B C7B C10B 122.2(3) n
O4B C7B C11B 122.3(3) n
C10B C7B C11B 115.5(3) n
C11B C8B C3B 119.3(3) n
C11B C8B C4B 117.5(3) n
C3B C8B C4B 123.2(3) n
C10B C9B C3B 119.4(3) n
C10B C9B C2B 104.6(3) n
C3B C9B C2B 136.1(3) y
O1B C10B C7B 124.8(3) n
O1B C10B C9B 111.0(3) n
C7B C10B C9B 124.2(3) n
O3B C11B C7B 116.0(3) n
O3B C11B C8B 120.9(3) n
C7B C11B C8B 123.1(3) n
O4B C12B C13B 111.0(3) y
O4B C12B H12C 109.4 n
C13B C12B H12C 109.4 n
O4B C12B H12D 109.4 n
C13B C12B H12D 109.4 n
H12C C12B H12D 108.0 n
C14B C13B C12B 127.8(3) n
C14B C13B H13B 116.1 n
C12B C13B H13B 116.1 n
C13B C14B C15B 124.8(4) n
C13B C14B C16B 120.3(4) n
C15B C14B C16B 114.9(3) n
C14B C15B H15D 109.5 n
C14B C15B H15E 109.5 n
H15D C15B H15E 109.5 n
C14B C15B H15F 109.5 n
H15D C15B H15F 109.5 n
H15E C15B H15F 109.5 n
C14B C16B H16D 109.5 n
C14B C16B H16E 109.5 n
H16D C16B H16E 109.5 n
C14B C16B H16F 109.5 n
H16D C16B H16F 109.5 n
H16E C16B H16F 109.5 n

loop_
_geom_bond_atom_site_label_1
_geom_bond_atom_site_label_2
_geom_bond_site_symmetry_2
_geom_bond_distance
_geom_bond_publ_flag
O1A C10A . 1.376(3) n
O1A C1A . 1.397(4) n
O2A C6A . 1.212(3) n
O3A C11A . 1.379(3) n
O3A C6A . 1.380(3) n
O4A C7A . 1.372(4) n
O4A C12A . 1.446(4) y
O5A C3A . 1.254(12) n
O5A C17A . 1.432(16) n
C1A C2A . 1.325(5) n
C1A H1A . 0.9500 n
C2A C9A . 1.445(4) n
C2A H2A . 0.9500 n
C3A C9A . 1.390(4) n
C3A C8A . 1.403(4) n
C3A H3A . 0.947(10) n
C4A C5A . 1.341(4) n
C4A C8A . 1.433(4) n
C4A H4A . 0.9500 n
C5A C6A . 1.441(4) n
C5A H5A . 0.9500 n
C7A C10A . 1.386(4) n
C7A C11A . 1.393(4) n
C8A C11A . 1.408(4) n
C9A C10A . 1.391(4) n
C12A C13A . 1.471(5) n
C12A H12A . 0.9900 n
C12A H12B . 0.9900 n
C13A C14A . 1.324(5) n
C13A H13A . 0.9500 n
C14A C16A . 1.489(6) y
C14A C15A . 1.494(7) n
C15A H15A . 0.9800 n
C15A H15B . 0.9800 n
C15A H15C . 0.9800 n
C16A H16A . 0.9800 n
C16A H16B . 0.9800 n
C16A H16C . 0.9800 n
C17A H17A . 0.9800 n
C17A H17B . 0.9800 n
C17A H17C . 0.9800 n
O1B C10B . 1.375(4) n
O1B C1B . 1.386(4) n
O2B C6B . 1.213(4) n
O3B C6B . 1.386(4) n
O3B C11B . 1.387(3) n
O4B C7B . 1.372(3) n
O4B C12B . 1.466(4) y
C1B C2B . 1.326(6) n
C1B H1B . 0.9500 n
C2B C9B . 1.455(5) n
C2B H2B . 0.9500 n
C3B C9B . 1.394(5) n
C3B C8B . 1.411(4) n
C3B H3B . 0.9500 n
C4B C5B . 1.337(5) n
C4B C8B . 1.440(4) n
C4B H4B . 0.9500 n
C5B C6B . 1.439(5) n
C5B H5B . 0.9500 n
C7B C10B . 1.381(4) n
C7B C11B . 1.390(4) n
C8B C11B . 1.397(4) n
C9B C10B . 1.386(5) n
C12B C13B . 1.487(4) n
C12B H12C . 0.9900 n
C12B H12D . 0.9900 n
C13B C14B . 1.321(5) n
C13B H13B . 0.9500 n
C14B C15B . 1.502(5) n
C14B C16B . 1.512(6) y
C15B H15D . 0.9800 n
C15B H15E . 0.9800 n
C15B H15F . 0.9800 n
C16B H16D . 0.9800 n
C16B H16E . 0.9800 n
C16B H16F . 0.9800 n

loop_
_geom_hbond_atom_site_label_D
_geom_hbond_atom_site_label_H
_geom_hbond_atom_site_label_A
_geom_hbond_site_symmetry_A
_geom_hbond_distance_DH
_geom_hbond_distance_HA
_geom_hbond_distance_DA
_geom_hbond_angle_DHA
C1A H1A O2A 1_655 .95 2.29 3.232(4) 172
C1B H1B O2B 1_455 .95 2.40 3.323(4) 164
C4B H4B O2A 1_555 .95 2.59 3.482(4) 156
C15A H15B Cg(4) 1_555 .98 3.35 4.072(7) 132
C15B H15E Cg(3) 2_676 .98 2.92 3.773(6) 145
C16B H16F Cg(2) 2_676 .98 2.90 3.597(5) 129

loop_
_geom_torsion_atom_site_label_1
_geom_torsion_atom_site_label_2
_geom_torsion_atom_site_label_3
_geom_torsion_atom_site_label_4
_geom_torsion
_geom_torsion_publ_flag
C10A O1A C1A C2A 0.3(3) n
O1A C1A C2A C9A -0.1(4) n
C17A O5A C3A C9A -63.9(15) n
C17A O5A C3A C8A 141.1(12) n
C8A C4A C5A C6A 1.6(5) n
C11A O3A C6A O2A 178.7(3) n
C11A O3A C6A C5A -2.2(4) n
C4A C5A C6A O2A 178.9(3) n
C4A C5A C6A O3A 0.0(4) n
C12A O4A C7A C10A 89.6(4) n
C12A O4A C7A C11A -92.9(4) n
O5A C3A C8A C11A 156.2(8) n
C9A C3A C8A C11A 0.9(5) n
O5A C3A C8A C4A -23.3(9) n
C9A C3A C8A C4A -178.6(3) n
C5A C4A C8A C3A 178.4(3) n
C5A C4A C8A C11A -1.0(4) n
O5A C3A C9A C10A -155.1(8) n
C8A C3A C9A C10A -0.6(4) n
O5A C3A C9A C2A 22.5(9) n
C8A C3A C9A C2A 177.1(3) n
C1A C2A C9A C3A -177.9(4) n
C1A C2A C9A C10A 0.0(4) n
C1A O1A C10A C7A 178.5(3) n
C1A O1A C10A C9A -0.3(3) n
O4A C7A C10A O1A -0.2(5) n
C11A C7A C10A O1A -177.8(3) n
O4A C7A C10A C9A 178.4(3) n
C11A C7A C10A C9A 0.8(4) n
C3A C9A C10A O1A 178.5(3) n
C2A C9A C10A O1A 0.2(3) n
C3A C9A C10A C7A -0.3(5) n
C2A C9A C10A C7A -178.6(3) n
C6A O3A C11A C7A -177.4(3) n
C6A O3A C11A C8A 2.8(4) n
O4A C7A C11A O3A 2.2(4) n
C10A C7A C11A O3A 179.8(3) n
O4A C7A C11A C8A -178.1(3) n
C10A C7A C11A C8A -0.4(4) n
C3A C8A C11A O3A 179.3(3) n
C4A C8A C11A O3A -1.2(4) n
C3A C8A C11A C7A -0.4(4) n
C4A C8A C11A C7A 179.1(3) n
C7A O4A C12A C13A -179.0(3) y
O4A C12A C13A C14A -111.8(5) n
C12A C13A C14A C16A 178.0(4) n
C12A C13A C14A C15A 0.7(7) n
C10B O1B C1B C2B -0.3(4) n
O1B C1B C2B C9B 0.9(5) n
C8B C4B C5B C6B -0.4(5) n
C11B O3B C6B O2B -179.7(3) n
C11B O3B C6B C5B 1.3(4) n
C4B C5B C6B O2B -178.7(3) n
C4B C5B C6B O3B 0.2(5) n
C12B O4B C7B C10B -95.1(3) n
C12B O4B C7B C11B 84.6(3) n
C9B C3B C8B C11B -1.8(5) n
C9B C3B C8B C4B 177.9(3) n
C5B C4B C8B C11B -0.8(5) n
C5B C4B C8B C3B 179.6(3) n
C8B C3B C9B C10B 0.4(5) n
C8B C3B C9B C2B -179.3(4) n
C1B C2B C9B C10B -1.1(4) n
C1B C2B C9B C3B 178.6(4) n
C1B O1B C10B C7B 179.1(3) n
C1B O1B C10B C9B -0.5(4) n
O4B C7B C10B O1B -1.8(5) n
C11B C7B C10B O1B 178.4(3) n
O4B C7B C10B C9B 177.7(3) n
C11B C7B C10B C9B -2.1(5) n
C3B C9B C10B O1B -178.8(3) n
C2B C9B C10B O1B 1.0(4) n
C3B C9B C10B C7B 1.6(5) n
C2B C9B C10B C7B -178.6(3) n
C6B O3B C11B C7B 178.0(3) n
C6B O3B C11B C8B -2.5(4) n
O4B C7B C11B O3B 0.3(4) n
C10B C7B C11B O3B -180.0(3) n
O4B C7B C11B C8B -179.2(3) n
C10B C7B C11B C8B 0.5(4) n
C3B C8B C11B O3B -178.1(3) n
C4B C8B C11B O3B 2.2(4) n
C3B C8B C11B C7B 1.4(5) n
C4B C8B C11B C7B -178.3(3) n
C7B O4B C12B C13B 63.3(3) y
O4B C12B C13B C14B -106.1(4) n
C12B C13B C14B C15B -2.1(7) n
C12B C13B C14B C16B 175.4(4) n
